data_2202014
loop_
_publ_author_name
'Li, Xiao-Fang'
'Feng, Ya-Qing'
'Zhuang, Jun-Peng'
'Hu, Xiao-Fen'

_publ_section_title 4-[(2,6-Dichlorophenyl)(hydroxyimino)methyl]-1,5-dimethyl-2-phenyl-1,2-dihydropyrazol-3-one
_journal_issue 3
_journal_name_full 'Acta Crystallographica Section E'
_journal_page_first o272
_journal_page_last o274
_journal_paper_doi 10.1107/S1600536803002423
_journal_volume 59
_journal_year 2003
_chemical_formula_iupac 'C18 H15 Cl2 N3 O2'
_chemical_formula_moiety 'C18 H15 Cl2 N3 O2'
_chemical_formula_sum 'C18 H15 Cl2 N3 O2'
_chemical_formula_weight 376.23
_chemical_name_systematic
;
4-[(2,6-Dichlorophenyl)(hydroxyimino)methyl]-1,5-dimethyl-2-phenyl-1,2-
dihydropyrazol-3-one
;
_space_group_IT_number 2
_symmetry_cell_setting triclinic
_symmetry_space_group_name_Hall '-P 1'
_symmetry_space_group_name_H-M 'P -1'
_cell_angle_alpha 74.313(8)
_cell_angle_beta 78.473(8)
_cell_angle_gamma 74.265(8)
_cell_formula_units_Z 2
_cell_length_a 7.804(2)
_cell_length_b 9.123(4)
_cell_length_c 13.523(5)
_cell_measurement_reflns_used 985
_cell_measurement_temperature 293(2)
_cell_measurement_theta_max 26.41
_cell_measurement_theta_min 2.54
_cell_volume 883.8(6)
_computing_cell_refinement SMART
_computing_data_collection 'SMART (Bruker, 1999)'
_computing_data_reduction 'SAINT (Bruker, 1999)'
_computing_molecular_graphics 'SHELXTL (Bruker, 1999)'
_computing_publication_material SHELXTL
_computing_structure_refinement 'SHELXL97 (Sheldrick, 1997)'
_computing_structure_solution 'SHELXS97 (Sheldrick, 1997)'
_diffrn_ambient_temperature 293(2)
_diffrn_measured_fraction_theta_full 0.978
_diffrn_measured_fraction_theta_max 0.978
_diffrn_measurement_device_type 'Bruker SMART CCD area-detector'
_diffrn_measurement_method '\f and \w'
_diffrn_radiation_monochromator graphite
_diffrn_radiation_source 'fine-focus sealed tube'
_diffrn_radiation_type MoK\a
_diffrn_radiation_wavelength 0.71073
_diffrn_reflns_av_R_equivalents 0.0189
_diffrn_reflns_av_sigmaI/netI 0.0246
_diffrn_reflns_limit_h_max 9
_diffrn_reflns_limit_h_min -6
_diffrn_reflns_limit_k_max 10
_diffrn_reflns_limit_k_min -10
_diffrn_reflns_limit_l_max 16
_diffrn_reflns_limit_l_min -16
_diffrn_reflns_number 6966
_diffrn_reflns_theta_full 25.00
_diffrn_reflns_theta_max 25.00
_diffrn_reflns_theta_min 2.38
_diffrn_standards_decay_% 0
_diffrn_standards_number 0
_exptl_absorpt_coefficient_mu 0.384
_exptl_absorpt_correction_T_max 0.940
_exptl_absorpt_correction_T_min 0.746
_exptl_absorpt_correction_type multi-scan
_exptl_absorpt_process_details '(SADABS; Sheldrick, 1996)'
_exptl_crystal_colour colorless
_exptl_crystal_density_diffrn 1.414
_exptl_crystal_density_method 'not measured'
_exptl_crystal_description plate
_exptl_crystal_F_000 388
_exptl_crystal_size_max 0.34
_exptl_crystal_size_mid 0.20
_exptl_crystal_size_min 0.16
_refine_diff_density_max 0.213
_refine_diff_density_min -0.277
_refine_ls_extinction_coef 0.008(2)
_refine_ls_extinction_method SHELXL
_refine_ls_goodness_of_fit_ref 1.019
_refine_ls_hydrogen_treatment constr
_refine_ls_matrix_type full
_refine_ls_number_parameters 230
_refine_ls_number_reflns 3028
_refine_ls_number_restraints 0
_refine_ls_restrained_S_all 1.019
_refine_ls_R_factor_all 0.0451
_refine_ls_R_factor_gt 0.0353
_refine_ls_shift/su_max <0.001
_refine_ls_shift/su_mean 0.000
_refine_ls_structure_factor_coef Fsqd
_refine_ls_weighting_details 'calc w=1/[\s^2^(Fo^2^)+(0.0840P)^2^] where P=(Fo^2^+2Fc^2^)/3'
_refine_ls_weighting_scheme calc
_refine_ls_wR_factor_ref 0.0902
_reflns_number_gt 2537
_reflns_number_total 3028
_reflns_threshold_expression I>2\s(I)
_cod_data_source_file lh6031.cif
_cod_data_source_block I
_cod_depositor_comments
;
The following automatic conversions were performed:
'_symmetry_cell_setting' value 'Triclinic' changed to 'triclinic'
according to '/home/saulius/struct/CIF-dictionaries/cif_core.dic'
dictionary named 'cif_core.dic' version 2.4.1 from 2010-06-29.

Automatic conversion script
Id: cif_fix_enum 1527 2010-12-29 10:47:43Z saulius 

The following automatic conversions were performed:

'_symmetry_cell_setting' value 'Triclinic' changed to 'triclinic'
according to /home/saulius/struct/CIF-dictionaries/cif_core.dic
dictionary named 'cif_core.dic' version 2.4.1 from 2010-06-29.

Automatic conversion script
Id: cif_fix_values 1715 2011-07-08 13:25:40Z adriana 
;
_cod_original_cell_volume 883.7(6)
_cod_database_code 2202014
_cod_database_fobs_code 2202014

loop_
_symmetry_equiv_pos_as_xyz
'x, y, z'
'-x, -y, -z'

loop_
_atom_site_label
_atom_site_fract_x
_atom_site_fract_y
_atom_site_fract_z
_atom_site_U_iso_or_equiv
_atom_site_adp_type
_atom_site_calc_flag
_atom_site_refinement_flags
_atom_site_occupancy
_atom_site_disorder_assembly
_atom_site_disorder_group
_atom_site_type_symbol
Cl1 0.30810(8) 0.54729(7) 0.29345(5) 0.0602(2) Uani d . 1 . . Cl
Cl2 0.92190(8) 0.15995(8) 0.41724(5) 0.0709(2) Uani d . 1 . . Cl
N1 0.6922(2) 0.27921(19) 0.04572(11) 0.0357(4) Uani d . 1 . . N
N2 0.5384(2) 0.2195(2) 0.06355(12) 0.0399(4) Uani d . 1 . . N
N3 0.5301(2) 0.12883(19) 0.40513(12) 0.0430(4) Uani d . 1 . . N
O1 0.86380(18) 0.32516(17) 0.15013(10) 0.0415(3) Uani d . 1 . . O
O2 0.4977(3) 0.00093(17) 0.37946(11) 0.0605(5) Uani d . 1 . . O
H2 0.4773 -0.0645 0.4326 0.091 Uiso calc R 1 . . H
C1 0.8273(2) 0.2454(2) -0.03810(13) 0.0327(4) Uani d . 1 . . C
C2 0.9414(3) 0.3454(2) -0.08070(14) 0.0382(4) Uani d . 1 . . C
H2A 0.9269 0.4349 -0.0566 0.046 Uiso calc R 1 . . H
C3 1.0773(3) 0.3108(3) -0.15941(15) 0.0459(5) Uani d . 1 . . C
H3 1.1556 0.3769 -0.1878 0.055 Uiso calc R 1 . . H
C4 1.0981(3) 0.1794(3) -0.19630(16) 0.0495(5) Uani d . 1 . . C
H4 1.1906 0.1564 -0.2490 0.059 Uiso calc R 1 . . H
C5 0.9818(3) 0.0824(2) -0.15499(15) 0.0450(5) Uani d . 1 . . C
H5 0.9938 -0.0050 -0.1810 0.054 Uiso calc R 1 . . H
C6 0.8473(3) 0.1138(2) -0.07526(15) 0.0397(5) Uani d . 1 . . C
H6 0.7702 0.0467 -0.0465 0.048 Uiso calc R 1 . . H
C7 0.7306(2) 0.2872(2) 0.14110(13) 0.0315(4) Uani d . 1 . . C
C8 0.5865(2) 0.2379(2) 0.21657(13) 0.0326(4) Uani d . 1 . . C
C9 0.4712(3) 0.2068(2) 0.16560(15) 0.0394(5) Uani d . 1 . . C
C10 0.2911(3) 0.1735(3) 0.20529(19) 0.0618(7) Uani d . 1 . . C
H10A 0.2064 0.2413 0.1605 0.093 Uiso calc R 1 . . H
H10B 0.2540 0.1912 0.2740 0.093 Uiso calc R 1 . . H
H10C 0.2963 0.0665 0.2070 0.093 Uiso calc R 1 . . H
C11 0.4269(3) 0.2753(3) -0.01974(17) 0.0542(6) Uani d . 1 . . C
H11A 0.3332 0.2194 -0.0039 0.081 Uiso calc R 1 . . H
H11B 0.4996 0.2581 -0.0836 0.081 Uiso calc R 1 . . H
H11C 0.3746 0.3851 -0.0266 0.081 Uiso calc R 1 . . H
C12 0.5729(2) 0.2333(2) 0.32670(14) 0.0336(4) Uani d . 1 . . C
C13 0.6191(2) 0.3626(2) 0.35570(12) 0.0314(4) Uani d . 1 . . C
C14 0.5069(3) 0.5118(2) 0.34302(13) 0.0375(4) Uani d . 1 . . C
C15 0.5455(3) 0.6320(2) 0.37194(16) 0.0513(6) Uani d . 1 . . C
H15 0.4680 0.7306 0.3625 0.062 Uiso calc R 1 . . H
C16 0.6982(4) 0.6044(3) 0.41445(17) 0.0589(6) Uani d . 1 . . C
H16 0.7242 0.6844 0.4351 0.071 Uiso calc R 1 . . H
C17 0.8140(3) 0.4605(3) 0.42723(17) 0.0562(6) Uani d . 1 . . C
H17 0.9193 0.4432 0.4553 0.067 Uiso calc R 1 . . H
C18 0.7742(3) 0.3411(2) 0.39846(14) 0.0407(5) Uani d . 1 . . C

loop_
_atom_site_aniso_label
_atom_site_aniso_U_11
_atom_site_aniso_U_22
_atom_site_aniso_U_33
_atom_site_aniso_U_12
_atom_site_aniso_U_13
_atom_site_aniso_U_23
Cl1 0.0551(4) 0.0591(4) 0.0571(4) 0.0070(3) -0.0177(3) -0.0110(3)
Cl2 0.0509(4) 0.0701(4) 0.0743(4) 0.0048(3) -0.0143(3) -0.0022(3)
N1 0.0335(8) 0.0493(10) 0.0295(8) -0.0182(7) 0.0004(6) -0.0121(7)
N2 0.0347(9) 0.0552(11) 0.0365(9) -0.0190(8) -0.0028(7) -0.0143(8)
N3 0.0636(11) 0.0309(9) 0.0355(9) -0.0197(8) 0.0061(8) -0.0099(7)
O1 0.0423(8) 0.0559(9) 0.0349(7) -0.0250(7) -0.0002(6) -0.0145(6)
O2 0.1079(14) 0.0401(9) 0.0417(8) -0.0407(9) 0.0074(9) -0.0120(7)
C1 0.0345(10) 0.0390(10) 0.0246(9) -0.0093(8) -0.0057(7) -0.0054(7)
C2 0.0438(11) 0.0424(11) 0.0323(10) -0.0169(9) -0.0028(8) -0.0098(8)
C3 0.0442(12) 0.0594(14) 0.0358(11) -0.0238(10) 0.0038(9) -0.0088(10)
C4 0.0444(12) 0.0643(15) 0.0364(11) -0.0096(11) 0.0041(9) -0.0160(10)
C5 0.0510(12) 0.0431(12) 0.0404(11) -0.0056(10) -0.0050(10) -0.0151(9)
C6 0.0453(11) 0.0378(11) 0.0374(10) -0.0144(9) -0.0052(9) -0.0067(8)
C7 0.0355(10) 0.0312(9) 0.0294(9) -0.0097(8) -0.0027(8) -0.0086(7)
C8 0.0362(10) 0.0311(10) 0.0315(9) -0.0115(8) 0.0006(8) -0.0088(8)
C9 0.0374(11) 0.0431(11) 0.0398(11) -0.0150(9) 0.0028(8) -0.0130(9)
C10 0.0451(13) 0.0902(19) 0.0594(14) -0.0352(13) 0.0057(11) -0.0221(13)
C11 0.0465(13) 0.0719(16) 0.0505(13) -0.0177(11) -0.0152(10) -0.0140(11)
C12 0.0366(10) 0.0309(10) 0.0313(9) -0.0089(8) 0.0035(8) -0.0084(8)
C13 0.0393(10) 0.0316(9) 0.0215(8) -0.0125(8) 0.0040(7) -0.0045(7)
C14 0.0475(12) 0.0348(10) 0.0259(9) -0.0109(9) 0.0031(8) -0.0045(8)
C15 0.0768(16) 0.0335(11) 0.0405(11) -0.0165(11) 0.0094(11) -0.0120(9)
C16 0.0863(18) 0.0595(15) 0.0449(12) -0.0416(14) 0.0076(12) -0.0222(11)
C17 0.0585(14) 0.0829(18) 0.0399(12) -0.0376(14) -0.0016(10) -0.0173(12)
C18 0.0403(11) 0.0476(12) 0.0307(10) -0.0133(9) 0.0019(8) -0.0048(8)

loop_
_atom_type_symbol
_atom_type_description
_atom_type_scat_dispersion_real
_atom_type_scat_dispersion_imag
_atom_type_scat_source
C C 0.0033 0.0016 'International Tables Vol C Tables 4.2.6.8 and 6.1.1.4'
H H 0.0000 0.0000 'International Tables Vol C Tables 4.2.6.8 and 6.1.1.4'
N N 0.0061 0.0033 'International Tables Vol C Tables 4.2.6.8 and 6.1.1.4'
O O 0.0106 0.0060 'International Tables Vol C Tables 4.2.6.8 and 6.1.1.4'
Cl Cl 0.1484 0.1585 'International Tables Vol C Tables 4.2.6.8 and 6.1.1.4'

loop_
_geom_angle_atom_site_label_1
_geom_angle_atom_site_label_2
_geom_angle_atom_site_label_3
_geom_angle
_geom_angle_publ_flag
N2 N1 C7 108.85(14) y
N2 N1 C1 118.66(14) ?
C7 N1 C1 123.32(15) ?
C9 N2 N1 107.48(14) y
C9 N2 C11 123.67(17) ?
N1 N2 C11 115.69(16) ?
C12 N3 O2 113.90(15) y
N3 O2 H2 109.5 ?
C2 C1 C6 120.26(18) ?
C2 C1 N1 118.64(16) ?
C6 C1 N1 121.09(17) ?
C3 C2 C1 119.22(18) ?
C3 C2 H2A 120.4 ?
C1 C2 H2A 120.4 ?
C4 C3 C2 120.67(19) ?
C4 C3 H3 119.7 ?
C2 C3 H3 119.7 ?
C5 C4 C3 119.7(2) ?
C5 C4 H4 120.1 ?
C3 C4 H4 120.1 ?
C4 C5 C6 120.3(2) ?
C4 C5 H5 119.8 ?
C6 C5 H5 119.8 ?
C5 C6 C1 119.75(19) ?
C5 C6 H6 120.1 ?
C1 C6 H6 120.1 ?
O1 C7 N1 123.34(16) ?
O1 C7 C8 131.68(16) ?
N1 C7 C8 104.95(15) y
C9 C8 C7 108.06(16) ?
C9 C8 C12 129.27(17) y
C7 C8 C12 122.59(16) ?
N2 C9 C8 110.17(16) ?
N2 C9 C10 120.57(18) ?
C8 C9 C10 129.14(18) ?
C9 C10 H10A 109.5 ?
C9 C10 H10B 109.5 ?
H10A C10 H10B 109.5 ?
C9 C10 H10C 109.5 ?
H10A C10 H10C 109.5 ?
H10B C10 H10C 109.5 ?
N2 C11 H11A 109.5 ?
N2 C11 H11B 109.5 ?
H11A C11 H11B 109.5 ?
N2 C11 H11C 109.5 ?
H11A C11 H11C 109.5 ?
H11B C11 H11C 109.5 ?
N3 C12 C8 128.76(17) ?
N3 C12 C13 112.99(16) ?
C8 C12 C13 118.22(15) ?
C18 C13 C14 116.17(17) ?
C18 C13 C12 122.20(17) ?
C14 C13 C12 121.63(17) ?
C15 C14 C13 122.4(2) ?
C15 C14 Cl1 118.44(17) ?
C13 C14 Cl1 119.16(15) ?
C16 C15 C14 119.1(2) ?
C16 C15 H15 120.4 ?
C14 C15 H15 120.4 ?
C15 C16 C17 120.8(2) ?
C15 C16 H16 119.6 ?
C17 C16 H16 119.6 ?
C16 C17 C18 119.7(2) ?
C16 C17 H17 120.1 ?
C18 C17 H17 120.1 ?
C17 C18 C13 121.8(2) ?
C17 C18 Cl2 118.55(17) ?
C13 C18 Cl2 119.61(16) ?

loop_
_geom_bond_atom_site_label_1
_geom_bond_atom_site_label_2
_geom_bond_site_symmetry_2
_geom_bond_distance
_geom_bond_publ_flag
Cl1 C14 . 1.729(2) y
Cl2 C18 . 1.727(2) ?
N1 N2 . 1.402(2) y
N1 C7 . 1.405(2) ?
N1 C1 . 1.423(2) y
N2 C9 . 1.360(2) y
N2 C11 . 1.458(3) y
N3 C12 . 1.276(2) y
N3 O2 . 1.400(2) y
O1 C7 . 1.218(2) y
O2 H2 . 0.8200 ?
C1 C2 . 1.381(3) ?
C1 C6 . 1.383(3) ?
C2 C3 . 1.381(3) ?
C2 H2A . 0.9300 ?
C3 C4 . 1.378(3) ?
C3 H3 . 0.9300 ?
C4 C5 . 1.373(3) ?
C4 H4 . 0.9300 ?
C5 C6 . 1.377(3) ?
C5 H5 . 0.9300 ?
C6 H6 . 0.9300 ?
C7 C8 . 1.441(3) ?
C8 C9 . 1.362(3) y
C8 C12 . 1.462(2) ?
C9 C10 . 1.483(3) ?
C10 H10A . 0.9600 ?
C10 H10B . 0.9600 ?
C10 H10C . 0.9600 ?
C11 H11A . 0.9600 ?
C11 H11B . 0.9600 ?
C11 H11C . 0.9600 ?
C12 C13 . 1.487(2) ?
C13 C18 . 1.389(3) ?
C13 C14 . 1.392(3) ?
C14 C15 . 1.379(3) ?
C15 C16 . 1.359(3) ?
C15 H15 . 0.9300 ?
C16 C17 . 1.366(4) ?
C16 H16 . 0.9300 ?
C17 C18 . 1.376(3) ?
C17 H17 . 0.9300 ?

loop_
_geom_torsion_atom_site_label_1
_geom_torsion_atom_site_label_2
_geom_torsion_atom_site_label_3
_geom_torsion_atom_site_label_4
_geom_torsion
C7 N1 N2 C9 6.4(2)
C1 N1 N2 C9 154.40(16)
C7 N1 N2 C11 149.20(17)
C1 N1 N2 C11 -62.8(2)
N2 N1 C1 C2 156.08(17)
C7 N1 C1 C2 -60.8(2)
N2 N1 C1 C6 -25.2(2)
C7 N1 C1 C6 117.9(2)
C6 C1 C2 C3 -1.1(3)
N1 C1 C2 C3 177.57(17)
C1 C2 C3 C4 0.8(3)
C2 C3 C4 C5 0.5(3)
C3 C4 C5 C6 -1.6(3)
C4 C5 C6 C1 1.3(3)
C2 C1 C6 C5 0.1(3)
N1 C1 C6 C5 -178.60(17)
N2 N1 C7 O1 175.05(17)
C1 N1 C7 O1 28.9(3)
N2 N1 C7 C8 -3.21(19)
C1 N1 C7 C8 -149.40(17)
O1 C7 C8 C9 -179.2(2)
N1 C7 C8 C9 -1.1(2)
O1 C7 C8 C12 3.6(3)
N1 C7 C8 C12 -178.39(16)
N1 N2 C9 C8 -7.2(2)
C11 N2 C9 C8 -146.3(2)
N1 N2 C9 C10 169.2(2)
C11 N2 C9 C10 30.1(3)
C7 C8 C9 N2 5.2(2)
C12 C8 C9 N2 -177.77(18)
C7 C8 C9 C10 -170.8(2)
C12 C8 C9 C10 6.3(4)
O2 N3 C12 C8 2.0(3)
O2 N3 C12 C13 -175.97(16)
C9 C8 C12 N3 45.2(3)
C7 C8 C12 N3 -138.1(2)
C9 C8 C12 C13 -136.8(2)
C7 C8 C12 C13 39.8(3)
N3 C12 C13 C18 69.6(2)
C8 C12 C13 C18 -108.7(2)
N3 C12 C13 C14 -109.3(2)
C8 C12 C13 C14 72.5(2)
C18 C13 C14 C15 -0.6(3)
C12 C13 C14 C15 178.32(17)
C18 C13 C14 Cl1 -178.34(13)
C12 C13 C14 Cl1 0.6(2)
C13 C14 C15 C16 0.0(3)
Cl1 C14 C15 C16 177.69(16)
C14 C15 C16 C17 0.9(3)
C15 C16 C17 C18 -1.2(3)
C16 C17 C18 C13 0.5(3)
C16 C17 C18 Cl2 -179.14(17)
C14 C13 C18 C17 0.4(3)
C12 C13 C18 C17 -178.52(18)
C14 C13 C18 Cl2 180.00(13)
C12 C13 C18 Cl2 1.1(2)

loop_
_cod_related_entry_id
_cod_related_entry_database
_cod_related_entry_code
1 ChemSpider 21175048
